data_4133613
loop_
_publ_author_name
'Xing, Xiangyou'
'Xu, Chen'
'Chen, Bo'
'Li, Chengcheng'
'Virgil, Scott C.'
'Grubbs, Robert H.'

_publ_section_title
;
 Highly Active Platinum Catalysts for Nitrile and Cyanohydrin Hydration:
 Catalyst Design and Ligand Screening via High-Throughput Techniques.
;
_journal_issue 50
_journal_name_full 'Journal of the American Chemical Society'
_journal_page_first 17782
_journal_page_last 17789
_journal_paper_doi 10.1021/jacs.8b11667
_journal_volume 140
_journal_year 2018
_chemical_formula_sum 'C36 H35 B Cl F4 Fe O P3 Pt'
_chemical_formula_weight 949.75
_space_group_crystal_system triclinic
_space_group_IT_number 2
_space_group_name_Hall '-P 1'
_space_group_name_H-M_alt 'P -1'
_atom_sites_solution_hydrogens geom
_atom_sites_solution_primary direct
_atom_sites_solution_secondary difmap
_audit_creation_method SHELXL-2014/7
_cell_angle_alpha 93.888(4)
_cell_angle_beta 102.803(4)
_cell_angle_gamma 97.548(4)
_cell_formula_units_Z 2
_cell_length_a 10.6888(12)
_cell_length_b 11.6609(14)
_cell_length_c 14.5386(17)
_cell_measurement_reflns_used 9844
_cell_measurement_temperature 100(2)
_cell_measurement_theta_max 36.35
_cell_measurement_theta_min 2.71
_cell_volume 1742.9(4)
_computing_cell_refinement 'SAINT v8.37A (Bruker-AXS, 2007)'
_computing_data_collection 'APEX3 v2016.5-0 (Bruker-AXS, 2016)'
_computing_data_reduction 'SAINT v8.37A (Bruker-AXS, 2007)'
_computing_molecular_graphics 'Bruker SHELXTL'
_computing_publication_material 'Bruker SHELXTL'
_computing_structure_refinement 'SHELXL-2014/7 (Sheldrick, 2014)'
_computing_structure_solution 'SHELXS-2013/1 (Sheldrick, 2013)'
_diffrn_ambient_temperature 100(2)
_diffrn_detector_area_resol_mean 10.24
_diffrn_measured_fraction_theta_full 0.999
_diffrn_measured_fraction_theta_max 0.993
_diffrn_measurement_device_type 'Bruker D8 VENTURE Kappa Duo PHOTON 100 CMOS'
_diffrn_measurement_method '\f and \w scans'
_diffrn_radiation_type MoK\a
_diffrn_radiation_wavelength 0.71073
_diffrn_reflns_av_R_equivalents 0.0376
_diffrn_reflns_av_unetI/netI 0.0279
_diffrn_reflns_Laue_measured_fraction_full 0.999
_diffrn_reflns_Laue_measured_fraction_max 0.993
_diffrn_reflns_limit_h_max 17
_diffrn_reflns_limit_h_min -17
_diffrn_reflns_limit_k_max 19
_diffrn_reflns_limit_k_min -19
_diffrn_reflns_limit_l_max 24
_diffrn_reflns_limit_l_min -24
_diffrn_reflns_number 107365
_diffrn_reflns_point_group_measured_fraction_full 0.999
_diffrn_reflns_point_group_measured_fraction_max 0.993
_diffrn_reflns_theta_full 25.242
_diffrn_reflns_theta_max 36.372
_diffrn_reflns_theta_min 2.170
_diffrn_source 'I\mS HB micro-focus sealed tube'
_exptl_absorpt_coefficient_mu 4.691
_exptl_absorpt_correction_T_max 0.7471
_exptl_absorpt_correction_T_min 0.5525
_exptl_absorpt_correction_type multi-scan
_exptl_absorpt_process_details 'SADABS-2016/2 (Sheldrick, 2014)'
_exptl_crystal_colour yellow
_exptl_crystal_density_diffrn 1.810
_exptl_crystal_density_method 'not measured'
_exptl_crystal_description Plate
_exptl_crystal_F_000 932
_exptl_crystal_size_max 0.300
_exptl_crystal_size_mid 0.150
_exptl_crystal_size_min 0.100
_refine_diff_density_max 1.102
_refine_diff_density_min -1.542
_refine_diff_density_rms 0.320
_refine_ls_extinction_method none
_refine_ls_goodness_of_fit_ref 1.181
_refine_ls_hydrogen_treatment constr
_refine_ls_matrix_type full
_refine_ls_number_parameters 436
_refine_ls_number_reflns 16854
_refine_ls_number_restraints 0
_refine_ls_restrained_S_all 1.181
_refine_ls_R_factor_all 0.0285
_refine_ls_R_factor_gt 0.0222
_refine_ls_shift/su_max 0.005
_refine_ls_shift/su_mean 0.000
_refine_ls_structure_factor_coef Fsqd
_refine_ls_weighting_details 'w=1/[\s^2^(Fo^2^)+(0.0305P)^2^+0.2305P] where P=(Fo^2^+2Fc^2^)/3'
_refine_ls_weighting_scheme calc
_refine_ls_wR_factor_gt 0.0510
_refine_ls_wR_factor_ref 0.0592
_reflns_Friedel_coverage 0.000
_reflns_number_gt 15452
_reflns_number_total 16854
_reflns_threshold_expression 'I > 2\s(I)'
_cod_data_source_file ja8b11667_si_003.cif
_cod_data_source_block P17203
_cod_database_code 4133613
_shelx_shelxl_version_number 2014/7
_shelx_space_group_comment
; 
The symmetry employed for this shelxl refinement is uniquely defined 
by the following loop, which should always be used as a source of 
symmetry information in preference to the above space-group names. 
They are only intended as comments. 
;
_shelx_estimated_absorpt_t_min 0.333
_shelx_estimated_absorpt_t_max 0.651

loop_
_space_group_symop_operation_xyz
'x, y, z'
'-x, -y, -z'

loop_
_atom_site_label
_atom_site_type_symbol
_atom_site_fract_x
_atom_site_fract_y
_atom_site_fract_z
_atom_site_U_iso_or_equiv
_atom_site_adp_type
_atom_site_occupancy
_atom_site_site_symmetry_order
_atom_site_calc_flag
_atom_site_refinement_flags_posn
_atom_site_refinement_flags_adp
Cl1 Cl 0.45190(4) 0.57254(4) 0.59952(3) 0.01506(7) Uani 1 1 d . .
Pt1 Pt 0.32806(2) 0.69713(2) 0.66020(2) 0.00771(2) Uani 1 1 d . .
P3 P 0.30596(4) 0.76404(4) 0.51275(3) 0.01204(7) Uani 1 1 d . .
O1 O 0.19740(14) 0.84559(13) 0.48656(10) 0.0215(3) Uani 1 1 d . .
H1 H 0.2110 0.8834 0.4417 0.032 Uiso 1 1 calc R U
C51 C 0.4576(2) 0.84665(18) 0.50796(15) 0.0234(4) Uani 1 1 d . .
H51A H 0.4477 0.8824 0.4482 0.035 Uiso 1 1 calc R U
H51B H 0.5236 0.7952 0.5118 0.035 Uiso 1 1 calc R U
H51C H 0.4843 0.9076 0.5613 0.035 Uiso 1 1 calc R U
C52 C 0.2703(2) 0.65593(18) 0.41270(13) 0.0226(4) Uani 1 1 d . .
H52A H 0.1872 0.6073 0.4100 0.034 Uiso 1 1 calc R U
H52B H 0.3393 0.6073 0.4193 0.034 Uiso 1 1 calc R U
H52C H 0.2650 0.6943 0.3543 0.034 Uiso 1 1 calc R U
Fe1 Fe 0.29655(2) 0.81121(2) 0.94418(2) 0.01006(4) Uani 1 1 d . .
C1 C 0.17173(15) 0.83129(15) 0.82209(11) 0.0119(3) Uani 1 1 d . .
C2 C 0.20113(17) 0.93881(15) 0.88267(12) 0.0152(3) Uani 1 1 d . .
H2 H 0.2386 1.0116 0.8676 0.018 Uiso 1 1 calc R U
C3 C 0.16452(18) 0.91746(18) 0.96899(13) 0.0200(4) Uani 1 1 d . .
H3 H 0.1742 0.9732 1.0218 0.024 Uiso 1 1 calc R U
C4 C 0.11091(17) 0.79810(19) 0.96252(13) 0.0199(3) Uani 1 1 d . .
H4 H 0.0780 0.7607 1.0102 0.024 Uiso 1 1 calc R U
C5 C 0.11489(16) 0.74417(16) 0.87274(12) 0.0151(3) Uani 1 1 d . .
H5 H 0.0853 0.6647 0.8501 0.018 Uiso 1 1 calc R U
C6 C 0.41911(15) 0.70702(14) 0.91291(11) 0.0100(2) Uani 1 1 d . .
C7 C 0.48352(16) 0.82575(14) 0.93280(12) 0.0124(3) Uani 1 1 d . .
H7 H 0.5205 0.8702 0.8904 0.015 Uiso 1 1 calc R U
C8 C 0.48148(17) 0.86417(15) 1.02762(12) 0.0145(3) Uani 1 1 d . .
H8 H 0.5177 0.9390 1.0595 0.017 Uiso 1 1 calc R U
C9 C 0.41623(17) 0.77211(15) 1.06643(12) 0.0146(3) Uani 1 1 d . .
H9 H 0.4006 0.7750 1.1283 0.018 Uiso 1 1 calc R U
C10 C 0.37830(16) 0.67470(15) 0.99654(11) 0.0127(3) Uani 1 1 d . .
H10 H 0.3337 0.6011 1.0039 0.015 Uiso 1 1 calc R U
P1 P 0.39604(4) 0.61730(3) 0.80325(3) 0.00839(7) Uani 1 1 d . .
C11 C 0.55795(15) 0.57776(14) 0.81516(11) 0.0117(3) Uani 1 1 d . .
C12 C 0.66190(17) 0.66891(16) 0.83484(14) 0.0186(3) Uani 1 1 d . .
H12 H 0.6460 0.7470 0.8413 0.022 Uiso 1 1 calc R U
C13 C 0.78853(18) 0.64607(18) 0.84503(16) 0.0234(4) Uani 1 1 d . .
H13 H 0.8588 0.7084 0.8585 0.028 Uiso 1 1 calc R U
C14 C 0.81202(18) 0.53230(19) 0.83555(15) 0.0222(4) Uani 1 1 d . .
H14 H 0.8985 0.5164 0.8441 0.027 Uiso 1 1 calc R U
C15 C 0.70933(19) 0.44200(17) 0.81355(13) 0.0186(3) Uani 1 1 d . .
H15 H 0.7255 0.3642 0.8058 0.022 Uiso 1 1 calc R U
C16 C 0.58211(17) 0.46433(15) 0.80265(12) 0.0149(3) Uani 1 1 d . .
H16 H 0.5120 0.4019 0.7867 0.018 Uiso 1 1 calc R U
C21 C 0.28864(15) 0.48739(14) 0.81469(11) 0.0110(3) Uani 1 1 d . .
C22 C 0.16556(16) 0.46128(15) 0.75349(12) 0.0147(3) Uani 1 1 d . .
H22 H 0.1399 0.5100 0.7051 0.018 Uiso 1 1 calc R U
C23 C 0.08048(18) 0.36424(17) 0.76315(14) 0.0205(3) Uani 1 1 d . .
H23 H -0.0033 0.3473 0.7217 0.025 Uiso 1 1 calc R U
C24 C 0.1176(2) 0.29181(17) 0.83343(15) 0.0218(4) Uani 1 1 d . .
H24 H 0.0596 0.2254 0.8397 0.026 Uiso 1 1 calc R U
C25 C 0.2398(2) 0.31714(16) 0.89421(14) 0.0197(3) Uani 1 1 d . .
H25 H 0.2654 0.2678 0.9421 0.024 Uiso 1 1 calc R U
C26 C 0.32502(17) 0.41428(15) 0.88531(12) 0.0143(3) Uani 1 1 d . .
H26 H 0.4084 0.4312 0.9274 0.017 Uiso 1 1 calc R U
P2 P 0.19029(4) 0.81109(4) 0.70183(3) 0.00924(7) Uani 1 1 d . .
C31 C 0.22761(16) 0.96095(14) 0.67779(12) 0.0125(3) Uani 1 1 d . .
C32 C 0.35701(17) 1.01404(15) 0.70562(12) 0.0147(3) Uani 1 1 d . .
H32 H 0.4225 0.9710 0.7338 0.018 Uiso 1 1 calc R U
C33 C 0.38979(19) 1.13019(16) 0.69196(13) 0.0189(3) Uani 1 1 d . .
H33 H 0.4776 1.1666 0.7113 0.023 Uiso 1 1 calc R U
C34 C 0.2942(2) 1.19273(16) 0.65006(14) 0.0225(4) Uani 1 1 d . .
H34 H 0.3167 1.2721 0.6411 0.027 Uiso 1 1 calc R U
C35 C 0.1666(2) 1.13992(17) 0.62136(15) 0.0232(4) Uani 1 1 d . .
H35 H 0.1019 1.1827 0.5916 0.028 Uiso 1 1 calc R U
C36 C 0.13225(18) 1.02441(16) 0.63576(14) 0.0186(3) Uani 1 1 d . .
H36 H 0.0441 0.9889 0.6170 0.022 Uiso 1 1 calc R U
C41 C 0.02403(15) 0.75458(14) 0.64032(11) 0.0113(3) Uani 1 1 d . .
C42 C -0.00431(16) 0.66477(14) 0.56687(12) 0.0125(3) Uani 1 1 d . .
H42 H 0.0644 0.6349 0.5461 0.015 Uiso 1 1 calc R U
C43 C -0.13210(17) 0.61885(15) 0.52398(12) 0.0150(3) Uani 1 1 d . .
H43 H -0.1506 0.5583 0.4736 0.018 Uiso 1 1 calc R U
C44 C -0.23310(16) 0.66144(16) 0.55479(13) 0.0162(3) Uani 1 1 d . .
H44 H -0.3206 0.6289 0.5265 0.019 Uiso 1 1 calc R U
C45 C -0.20561(17) 0.75176(16) 0.62714(13) 0.0170(3) Uani 1 1 d . .
H45 H -0.2746 0.7820 0.6472 0.020 Uiso 1 1 calc R U
C46 C -0.07810(16) 0.79791(15) 0.67022(12) 0.0144(3) Uani 1 1 d . .
H46 H -0.0600 0.8590 0.7201 0.017 Uiso 1 1 calc R U
B1 B 0.2371(2) 0.94907(19) 0.25035(16) 0.0199(4) Uani 1 1 d . .
F1 F 0.23289(18) 0.97209(13) 0.34628(10) 0.0419(4) Uani 1 1 d . .
F2 F 0.2650(2) 0.83771(13) 0.23783(12) 0.0506(5) Uani 1 1 d . .
F3 F 0.33251(15) 1.02901(15) 0.23065(13) 0.0473(4) Uani 1 1 d . .
F4 F 0.11984(15) 0.96028(15) 0.19363(11) 0.0413(4) Uani 1 1 d . .

loop_
_atom_site_aniso_label
_atom_site_aniso_U_11
_atom_site_aniso_U_22
_atom_site_aniso_U_33
_atom_site_aniso_U_23
_atom_site_aniso_U_13
_atom_site_aniso_U_12
Cl1 0.01582(17) 0.02026(18) 0.01064(15) -0.00041(13) 0.00322(13) 0.00908(14)
Pt1 0.00739(3) 0.00914(3) 0.00674(3) 0.00144(2) 0.00139(2) 0.00189(2)
P3 0.01494(18) 0.01345(18) 0.00878(16) 0.00350(14) 0.00352(14) 0.00340(14)
O1 0.0271(7) 0.0276(7) 0.0152(6) 0.0104(5) 0.0076(5) 0.0153(6)
C51 0.0236(9) 0.0248(9) 0.0232(9) 0.0085(7) 0.0098(7) -0.0022(7)
C52 0.0346(11) 0.0215(9) 0.0101(7) 0.0016(6) 0.0004(7) 0.0063(8)
Fe1 0.01002(9) 0.01250(10) 0.00766(9) 0.00039(7) 0.00152(7) 0.00287(7)
C1 0.0099(6) 0.0155(7) 0.0106(6) 0.0004(5) 0.0014(5) 0.0044(5)
C2 0.0183(8) 0.0156(7) 0.0121(7) -0.0009(6) 0.0013(6) 0.0088(6)
C3 0.0193(8) 0.0286(9) 0.0147(7) -0.0019(7) 0.0053(6) 0.0134(7)
C4 0.0128(7) 0.0339(10) 0.0151(7) 0.0027(7) 0.0064(6) 0.0061(7)
C5 0.0095(6) 0.0216(8) 0.0137(7) 0.0025(6) 0.0024(5) 0.0009(6)
C6 0.0092(6) 0.0114(6) 0.0087(6) 0.0011(5) 0.0007(5) 0.0020(5)
C7 0.0111(6) 0.0125(7) 0.0131(7) 0.0001(5) 0.0019(5) 0.0016(5)
C8 0.0139(7) 0.0145(7) 0.0123(7) -0.0020(5) -0.0015(5) 0.0012(5)
C9 0.0186(8) 0.0165(7) 0.0079(6) 0.0008(5) 0.0001(5) 0.0049(6)
C10 0.0151(7) 0.0134(7) 0.0091(6) 0.0020(5) 0.0009(5) 0.0031(5)
P1 0.00796(15) 0.00935(16) 0.00782(15) 0.00145(13) 0.00117(12) 0.00200(12)
C11 0.0105(6) 0.0151(7) 0.0102(6) 0.0022(5) 0.0021(5) 0.0048(5)
C12 0.0121(7) 0.0179(8) 0.0259(9) -0.0015(7) 0.0057(6) 0.0024(6)
C13 0.0117(7) 0.0263(9) 0.0322(10) -0.0009(8) 0.0066(7) 0.0021(7)
C14 0.0145(8) 0.0316(10) 0.0245(9) 0.0050(8) 0.0081(7) 0.0111(7)
C15 0.0218(8) 0.0199(8) 0.0197(8) 0.0072(7) 0.0100(7) 0.0115(7)
C16 0.0173(7) 0.0140(7) 0.0161(7) 0.0031(6) 0.0068(6) 0.0056(6)
C21 0.0110(6) 0.0103(6) 0.0116(6) 0.0014(5) 0.0028(5) 0.0007(5)
C22 0.0127(7) 0.0148(7) 0.0151(7) 0.0013(6) 0.0007(6) 0.0006(5)
C23 0.0144(8) 0.0200(8) 0.0240(9) 0.0016(7) 0.0014(7) -0.0029(6)
C24 0.0213(9) 0.0175(8) 0.0262(9) 0.0021(7) 0.0091(7) -0.0043(7)
C25 0.0251(9) 0.0149(8) 0.0202(8) 0.0054(6) 0.0074(7) 0.0013(6)
C26 0.0149(7) 0.0134(7) 0.0143(7) 0.0044(6) 0.0021(6) 0.0019(5)
P2 0.00864(16) 0.01016(16) 0.00873(16) 0.00117(13) 0.00060(13) 0.00301(13)
C31 0.0142(7) 0.0120(7) 0.0112(6) 0.0014(5) 0.0022(5) 0.0032(5)
C32 0.0162(7) 0.0157(7) 0.0114(7) 0.0020(6) 0.0021(6) 0.0010(6)
C33 0.0249(9) 0.0171(8) 0.0120(7) 0.0002(6) 0.0028(6) -0.0033(6)
C34 0.0350(10) 0.0122(8) 0.0191(8) 0.0030(6) 0.0051(7) 0.0006(7)
C35 0.0290(10) 0.0146(8) 0.0268(10) 0.0072(7) 0.0033(8) 0.0088(7)
C36 0.0179(8) 0.0157(8) 0.0225(8) 0.0056(6) 0.0020(7) 0.0061(6)
C41 0.0095(6) 0.0122(6) 0.0117(6) 0.0017(5) 0.0007(5) 0.0030(5)
C42 0.0119(7) 0.0123(7) 0.0129(7) 0.0000(5) 0.0017(5) 0.0028(5)
C43 0.0147(7) 0.0140(7) 0.0139(7) -0.0010(6) 0.0001(6) 0.0007(6)
C44 0.0106(7) 0.0179(8) 0.0183(8) 0.0021(6) 0.0003(6) 0.0006(6)
C45 0.0104(7) 0.0220(8) 0.0182(8) -0.0006(6) 0.0017(6) 0.0045(6)
C46 0.0111(7) 0.0172(7) 0.0146(7) -0.0014(6) 0.0014(5) 0.0048(5)
B1 0.0269(10) 0.0178(9) 0.0186(9) 0.0059(7) 0.0084(8) 0.0087(8)
F1 0.0847(13) 0.0282(7) 0.0198(6) 0.0092(5) 0.0168(7) 0.0226(8)
F2 0.0953(14) 0.0267(7) 0.0513(10) 0.0139(7) 0.0460(10) 0.0321(8)
F3 0.0330(8) 0.0481(10) 0.0621(11) 0.0191(8) 0.0151(8) -0.0031(7)
F4 0.0295(7) 0.0567(10) 0.0342(8) 0.0026(7) -0.0009(6) 0.0089(7)

loop_
_atom_type_symbol
_atom_type_description
_atom_type_scat_dispersion_real
_atom_type_scat_dispersion_imag
_atom_type_scat_source
C C 0.0033 0.0016 'International Tables Vol C Tables 4.2.6.8 and 6.1.1.4'
H H 0.0000 0.0000 'International Tables Vol C Tables 4.2.6.8 and 6.1.1.4'
B B 0.0013 0.0007 'International Tables Vol C Tables 4.2.6.8 and 6.1.1.4'
O O 0.0106 0.0060 'International Tables Vol C Tables 4.2.6.8 and 6.1.1.4'
F F 0.0171 0.0103 'International Tables Vol C Tables 4.2.6.8 and 6.1.1.4'
P P 0.1023 0.0942 'International Tables Vol C Tables 4.2.6.8 and 6.1.1.4'
Pt Pt -1.7033 8.3905 'International Tables Vol C Tables 4.2.6.8 and 6.1.1.4'
Fe Fe 0.3463 0.8444 'International Tables Vol C Tables 4.2.6.8 and 6.1.1.4'
Cl Cl 0.1484 0.1585 'International Tables Vol C Tables 4.2.6.8 and 6.1.1.4'

loop_
_geom_angle_atom_site_label_1
_geom_angle_atom_site_label_2
_geom_angle_atom_site_label_3
_geom_angle
P2 Pt1 P3 92.506(16)
P2 Pt1 Cl1 172.985(14)
P3 Pt1 Cl1 82.743(16)
P2 Pt1 P1 100.044(16)
P3 Pt1 P1 166.514(16)
Cl1 Pt1 P1 85.178(16)
O1 P3 C51 107.23(9)
O1 P3 C52 103.99(9)
C51 P3 C52 104.55(10)
O1 P3 Pt1 115.27(5)
C51 P3 Pt1 108.24(7)
C52 P3 Pt1 116.70(7)
P3 O1 H1 109.5
P3 C51 H51A 109.5
P3 C51 H51B 109.5
H51A C51 H51B 109.5
P3 C51 H51C 109.5
H51A C51 H51C 109.5
H51B C51 H51C 109.5
P3 C52 H52A 109.5
P3 C52 H52B 109.5
H52A C52 H52B 109.5
P3 C52 H52C 109.5
H52A C52 H52C 109.5
H52B C52 H52C 109.5
C6 Fe1 C5 108.83(7)
C6 Fe1 C1 107.83(6)
C5 Fe1 C1 41.92(7)
C6 Fe1 C7 41.96(6)
C5 Fe1 C7 141.60(7)
C1 Fe1 C7 113.08(7)
C6 Fe1 C10 41.78(6)
C5 Fe1 C10 105.66(7)
C1 Fe1 C10 133.76(7)
C7 Fe1 C10 69.84(7)
C6 Fe1 C4 138.84(8)
C5 Fe1 C4 40.97(7)
C1 Fe1 C4 69.49(7)
C7 Fe1 C4 177.27(7)
C10 Fe1 C4 109.20(8)
C6 Fe1 C2 137.34(7)
C5 Fe1 C2 69.38(7)
C1 Fe1 C2 41.34(7)
C7 Fe1 C2 112.87(7)
C10 Fe1 C2 174.79(7)
C4 Fe1 C2 68.31(8)
C6 Fe1 C9 69.45(7)
C5 Fe1 C9 133.05(7)
C1 Fe1 C9 173.91(7)
C7 Fe1 C9 68.84(7)
C10 Fe1 C9 40.72(7)
C4 Fe1 C9 108.71(7)
C2 Fe1 C9 144.05(7)
C6 Fe1 C8 69.30(7)
C5 Fe1 C8 173.21(7)
C1 Fe1 C8 144.72(7)
C7 Fe1 C8 40.74(7)
C10 Fe1 C8 68.44(7)
C4 Fe1 C8 136.57(7)
C2 Fe1 C8 116.61(7)
C9 Fe1 C8 40.21(7)
C6 Fe1 C3 176.94(7)
C5 Fe1 C3 68.83(8)
C1 Fe1 C3 69.12(7)
C7 Fe1 C3 138.98(8)
C10 Fe1 C3 140.23(7)
C4 Fe1 C3 40.43(8)
C2 Fe1 C3 40.35(7)
C9 Fe1 C3 113.56(7)
C8 Fe1 C3 113.26(8)
C2 C1 C5 107.05(15)
C2 C1 P2 126.62(13)
C5 C1 P2 126.16(13)
C2 C1 Fe1 70.74(9)
C5 C1 Fe1 68.88(10)
P2 C1 Fe1 129.05(9)
C3 C2 C1 108.28(16)
C3 C2 Fe1 70.31(10)
C1 C2 Fe1 67.92(9)
C3 C2 H2 125.9
C1 C2 H2 125.9
Fe1 C2 H2 127.5
C4 C3 C2 108.15(16)
C4 C3 Fe1 68.97(10)
C2 C3 Fe1 69.35(10)
C4 C3 H3 125.9
C2 C3 H3 125.9
Fe1 C3 H3 127.3
C5 C4 C3 108.51(16)
C5 C4 Fe1 68.26(10)
C3 C4 Fe1 70.60(10)
C5 C4 H4 125.7
C3 C4 H4 125.7
Fe1 C4 H4 127.0
C4 C5 C1 108.00(16)
C4 C5 Fe1 70.77(10)
C1 C5 Fe1 69.20(9)
C4 C5 H5 126.0
C1 C5 H5 126.0
Fe1 C5 H5 125.6
C10 C6 C7 107.44(14)
C10 C6 P1 126.92(12)
C7 C6 P1 125.64(12)
C10 C6 Fe1 70.09(9)
C7 C6 Fe1 69.99(9)
P1 C6 Fe1 125.49(8)
C8 C7 C6 107.55(15)
C8 C7 Fe1 71.14(10)
C6 C7 Fe1 68.05(9)
C8 C7 H7 126.2
C6 C7 H7 126.2
Fe1 C7 H7 126.1
C9 C8 C7 108.69(15)
C9 C8 Fe1 69.74(10)
C7 C8 Fe1 68.12(9)
C9 C8 H8 125.7
C7 C8 H8 125.7
Fe1 C8 H8 128.1
C8 C9 C10 108.18(15)
C8 C9 Fe1 70.05(10)
C10 C9 Fe1 68.29(9)
C8 C9 H9 125.9
C10 C9 H9 125.9
Fe1 C9 H9 127.3
C9 C10 C6 108.14(15)
C9 C10 Fe1 70.99(9)
C6 C10 Fe1 68.13(9)
C9 C10 H10 125.9
C6 C10 H10 125.9
Fe1 C10 H10 126.5
C6 P1 C21 105.04(8)
C6 P1 C11 100.30(7)
C21 P1 C11 107.23(8)
C6 P1 Pt1 118.89(5)
C21 P1 Pt1 112.84(5)
C11 P1 Pt1 111.31(5)
C16 C11 C12 119.21(15)
C16 C11 P1 123.88(13)
C12 C11 P1 116.87(13)
C13 C12 C11 120.43(17)
C13 C12 H12 119.8
C11 C12 H12 119.8
C14 C13 C12 119.91(18)
C14 C13 H13 120.0
C12 C13 H13 120.0
C15 C14 C13 119.89(17)
C15 C14 H14 120.1
C13 C14 H14 120.1
C14 C15 C16 120.48(17)
C14 C15 H15 119.8
C16 C15 H15 119.8
C11 C16 C15 120.02(17)
C11 C16 H16 120.0
C15 C16 H16 120.0
C22 C21 C26 119.09(15)
C22 C21 P1 119.47(12)
C26 C21 P1 121.42(12)
C23 C22 C21 120.27(16)
C23 C22 H22 119.9
C21 C22 H22 119.9
C22 C23 C24 120.26(17)
C22 C23 H23 119.9
C24 C23 H23 119.9
C25 C24 C23 119.71(17)
C25 C24 H24 120.1
C23 C24 H24 120.1
C24 C25 C26 120.34(17)
C24 C25 H25 119.8
C26 C25 H25 119.8
C25 C26 C21 120.34(16)
C25 C26 H26 119.8
C21 C26 H26 119.8
C1 P2 C31 100.84(8)
C1 P2 C41 100.30(8)
C31 P2 C41 108.99(8)
C1 P2 Pt1 122.20(5)
C31 P2 Pt1 112.72(6)
C41 P2 Pt1 110.50(5)
C36 C31 C32 119.74(16)
C36 C31 P2 122.51(13)
C32 C31 P2 117.72(12)
C33 C32 C31 119.85(17)
C33 C32 H32 120.1
C31 C32 H32 120.1
C34 C33 C32 120.02(18)
C34 C33 H33 120.0
C32 C33 H33 120.0
C35 C34 C33 120.17(17)
C35 C34 H34 119.9
C33 C34 H34 119.9
C34 C35 C36 120.41(18)
C34 C35 H35 119.8
C36 C35 H35 119.8
C35 C36 C31 119.79(18)
C35 C36 H36 120.1
C31 C36 H36 120.1
C42 C41 C46 119.21(15)
C42 C41 P2 121.37(12)
C46 C41 P2 119.34(13)
C43 C42 C41 120.47(15)
C43 C42 H42 119.8
C41 C42 H42 119.8
C42 C43 C44 120.01(16)
C42 C43 H43 120.0
C44 C43 H43 120.0
C45 C44 C43 119.81(16)
C45 C44 H44 120.1
C43 C44 H44 120.1
C46 C45 C44 120.38(16)
C46 C45 H45 119.8
C44 C45 H45 119.8
C45 C46 C41 120.10(16)
C45 C46 H46 120.0
C41 C46 H46 120.0
F4 B1 F2 111.1(2)
F4 B1 F3 109.27(18)
F2 B1 F3 110.62(19)
F4 B1 F1 109.09(18)
F2 B1 F1 107.98(16)
F3 B1 F1 108.72(19)

loop_
_geom_bond_atom_site_label_1
_geom_bond_atom_site_label_2
_geom_bond_distance
Cl1 Pt1 2.3430(4)
Pt1 P2 2.2585(4)
Pt1 P3 2.3045(5)
Pt1 P1 2.3432(5)
P3 O1 1.5934(14)
P3 C51 1.791(2)
P3 C52 1.7970(19)
O1 H1 0.8400
C51 H51A 0.9800
C51 H51B 0.9800
C51 H51C 0.9800
C52 H52A 0.9800
C52 H52B 0.9800
C52 H52C 0.9800
Fe1 C6 2.0015(16)
Fe1 C5 2.0143(17)
Fe1 C1 2.0185(16)
Fe1 C7 2.0277(17)
Fe1 C10 2.0278(16)
Fe1 C4 2.0475(18)
Fe1 C2 2.0564(17)
Fe1 C9 2.0637(16)
Fe1 C8 2.0677(17)
Fe1 C3 2.0691(17)
C1 C2 1.439(2)
C1 C5 1.443(2)
C1 P2 1.8061(17)
C2 C3 1.423(3)
C2 H2 0.9500
C3 C4 1.422(3)
C3 H3 0.9500
C4 C5 1.422(3)
C4 H4 0.9500
C5 H5 0.9500
C6 C10 1.437(2)
C6 C7 1.443(2)
C6 P1 1.7969(16)
C7 C8 1.426(2)
C7 H7 0.9500
C8 C9 1.420(2)
C8 H8 0.9500
C9 C10 1.424(2)
C9 H9 0.9500
C10 H10 0.9500
P1 C21 1.8173(16)
P1 C11 1.8235(16)
C11 C16 1.388(2)
C11 C12 1.398(2)
C12 C13 1.391(3)
C12 H12 0.9500
C13 C14 1.386(3)
C13 H13 0.9500
C14 C15 1.382(3)
C14 H14 0.9500
C15 C16 1.395(2)
C15 H15 0.9500
C16 H16 0.9500
C21 C22 1.398(2)
C21 C26 1.400(2)
C22 C23 1.391(2)
C22 H22 0.9500
C23 C24 1.393(3)
C23 H23 0.9500
C24 C25 1.388(3)
C24 H24 0.9500
C25 C26 1.389(2)
C25 H25 0.9500
C26 H26 0.9500
P2 C31 1.8157(17)
P2 C41 1.8167(16)
C31 C36 1.394(2)
C31 C32 1.398(2)
C32 C33 1.393(3)
C32 H32 0.9500
C33 C34 1.388(3)
C33 H33 0.9500
C34 C35 1.380(3)
C34 H34 0.9500
C35 C36 1.391(3)
C35 H35 0.9500
C36 H36 0.9500
C41 C42 1.397(2)
C41 C46 1.401(2)
C42 C43 1.388(2)
C42 H42 0.9500
C43 C44 1.392(2)
C43 H43 0.9500
C44 C45 1.390(3)
C44 H44 0.9500
C45 C46 1.387(2)
C45 H45 0.9500
C46 H46 0.9500
B1 F4 1.367(3)
B1 F2 1.379(3)
B1 F3 1.381(3)
B1 F1 1.414(3)

loop_
_geom_hbond_atom_site_label_D
_geom_hbond_atom_site_label_H
_geom_hbond_atom_site_label_A
_geom_hbond_distance_DH
_geom_hbond_distance_HA
_geom_hbond_distance_DA
_geom_hbond_angle_DHA
_geom_hbond_site_symmetry_A
O1 H1 F1 0.84 1.82 2.6615(19) 176.1 .
C52 H52B Cl1 0.98 2.71 3.257(2) 115.6 .
C52 H52C F2 0.98 2.46 3.414(2) 164.6 .
C32 H32 F3 0.95 2.55 3.356(2) 142.2 2_676
C46 H46 F4 0.95 2.60 3.469(2) 151.8 2_576

loop_
_geom_torsion_atom_site_label_1
_geom_torsion_atom_site_label_2
_geom_torsion_atom_site_label_3
_geom_torsion_atom_site_label_4
_geom_torsion
C5 C1 C2 C3 0.71(19)
P2 C1 C2 C3 176.26(13)
Fe1 C1 C2 C3 -58.87(12)
C5 C1 C2 Fe1 59.58(11)
P2 C1 C2 Fe1 -124.87(13)
C1 C2 C3 C4 -0.8(2)
Fe1 C2 C3 C4 -58.19(13)
C1 C2 C3 Fe1 57.40(11)
C2 C3 C4 C5 0.6(2)
Fe1 C3 C4 C5 -57.87(12)
C2 C3 C4 Fe1 58.42(12)
C3 C4 C5 C1 -0.1(2)
Fe1 C4 C5 C1 -59.41(11)
C3 C4 C5 Fe1 59.31(13)
C2 C1 C5 C4 -0.37(19)
P2 C1 C5 C4 -175.95(13)
Fe1 C1 C5 C4 60.40(12)
C2 C1 C5 Fe1 -60.77(11)
P2 C1 C5 Fe1 123.65(13)
C10 C6 C7 C8 0.08(18)
P1 C6 C7 C8 -179.60(12)
Fe1 C6 C7 C8 60.46(11)
C10 C6 C7 Fe1 -60.38(11)
P1 C6 C7 Fe1 119.94(13)
C6 C7 C8 C9 -0.50(19)
Fe1 C7 C8 C9 58.01(12)
C6 C7 C8 Fe1 -58.51(11)
C7 C8 C9 C10 0.73(19)
Fe1 C8 C9 C10 57.76(12)
C7 C8 C9 Fe1 -57.03(12)
C8 C9 C10 C6 -0.67(19)
Fe1 C9 C10 C6 58.17(11)
C8 C9 C10 Fe1 -58.84(12)
C7 C6 C10 C9 0.36(18)
P1 C6 C10 C9 -179.96(12)
Fe1 C6 C10 C9 -59.95(12)
C7 C6 C10 Fe1 60.31(11)
P1 C6 C10 Fe1 -120.01(13)
C10 C6 P1 C21 8.89(16)
C7 C6 P1 C21 -171.49(14)
Fe1 C6 P1 C21 -81.83(11)
C10 C6 P1 C11 -102.24(15)
C7 C6 P1 C11 77.38(15)
Fe1 C6 P1 C11 167.04(10)
C10 C6 P1 Pt1 136.28(13)
C7 C6 P1 Pt1 -44.10(16)
Fe1 C6 P1 Pt1 45.56(12)
C6 P1 C11 C16 128.90(15)
C21 P1 C11 C16 19.48(16)
Pt1 P1 C11 C16 -104.38(14)
C6 P1 C11 C12 -53.39(15)
C21 P1 C11 C12 -162.81(14)
Pt1 P1 C11 C12 73.34(14)
C16 C11 C12 C13 -2.2(3)
P1 C11 C12 C13 179.97(16)
C11 C12 C13 C14 0.1(3)
C12 C13 C14 C15 1.7(3)
C13 C14 C15 C16 -1.3(3)
C12 C11 C16 C15 2.6(3)
P1 C11 C16 C15 -179.74(14)
C14 C15 C16 C11 -0.9(3)
C6 P1 C21 C22 116.45(14)
C11 P1 C21 C22 -137.46(14)
Pt1 P1 C21 C22 -14.54(15)
C6 P1 C21 C26 -61.76(15)
C11 P1 C21 C26 44.33(16)
Pt1 P1 C21 C26 167.25(12)
C26 C21 C22 C23 0.3(3)
P1 C21 C22 C23 -177.94(14)
C21 C22 C23 C24 -0.5(3)
C22 C23 C24 C25 0.3(3)
C23 C24 C25 C26 0.1(3)
C24 C25 C26 C21 -0.3(3)
C22 C21 C26 C25 0.1(3)
P1 C21 C26 C25 178.28(14)
C2 C1 P2 C31 -8.73(16)
C5 C1 P2 C31 166.00(14)
Fe1 C1 P2 C31 -102.96(12)
C2 C1 P2 C41 -120.55(15)
C5 C1 P2 C41 54.18(16)
Fe1 C1 P2 C41 145.23(11)
C2 C1 P2 Pt1 117.10(14)
C5 C1 P2 Pt1 -68.17(15)
Fe1 C1 P2 Pt1 22.87(14)
C1 P2 C31 C36 -92.65(16)
C41 P2 C31 C36 12.33(17)
Pt1 P2 C31 C36 135.40(14)
C1 P2 C31 C32 85.42(14)
C41 P2 C31 C32 -169.60(13)
Pt1 P2 C31 C32 -46.53(15)
C36 C31 C32 C33 0.5(3)
P2 C31 C32 C33 -177.58(13)
C31 C32 C33 C34 -0.5(3)
C32 C33 C34 C35 -0.4(3)
C33 C34 C35 C36 1.2(3)
C34 C35 C36 C31 -1.2(3)
C32 C31 C36 C35 0.3(3)
P2 C31 C36 C35 178.37(15)
C1 P2 C41 C42 -140.08(14)
C31 P2 C41 C42 114.56(14)
Pt1 P2 C41 C42 -9.82(15)
C1 P2 C41 C46 36.69(15)
C31 P2 C41 C46 -68.66(15)
Pt1 P2 C41 C46 166.95(12)
C46 C41 C42 C43 0.0(2)
P2 C41 C42 C43 176.74(13)
C41 C42 C43 C44 -0.7(3)
C42 C43 C44 C45 1.4(3)
C43 C44 C45 C46 -1.4(3)
C44 C45 C46 C41 0.7(3)
C42 C41 C46 C45 0.0(3)
P2 C41 C46 C45 -176.82(14)
